data_2233725
loop_
_publ_author_name
'Vr\'abel, Viktor'
'\<Svorc, \<Lubom\'ir'
'\<Saf\'a\<r, Peter'
'Marchal\'in, \<Stefan'

_publ_section_title
;
 (6<i>S</i>,7<i>S</i>,8<i>S</i>,8a<i>S</i>)-6-Ethyl-3-oxo-1,2,3,5,6,7,8,8a-octahydroindolizine-7,8-diyl
 diacetate
;
_journal_coeditor_code BQ2336
_journal_issue 3
_journal_name_full 'Acta Crystallographica Section E'
_journal_page_first o662
_journal_page_last o663
_journal_paper_doi 10.1107/S1600536812005144
_journal_volume 68
_journal_year 2012
_chemical_formula_iupac 'C14 H21 N O5'
_chemical_formula_moiety 'C14 H21 N O5'
_chemical_formula_sum 'C14 H21 N O5'
_chemical_formula_weight 283.32
_chemical_name_systematic
;
(6<i>S</i>,7<i>S</i>,8<i>S</i>,8a<i>S</i>)-6-Ethyl-3-oxo-
1,2,3,5,6,7,8,8a-octahydroindolizine-7,8-diyl diacetate
;
_space_group_IT_number 4
_symmetry_cell_setting monoclinic
_symmetry_space_group_name_Hall 'P 2yb'
_symmetry_space_group_name_H-M 'P 1 21 1'
_atom_sites_solution_hydrogens geom
_atom_sites_solution_primary direct
_atom_sites_solution_secondary difmap
_audit_creation_method SHELXL-97
_cell_angle_alpha 90.00
_cell_angle_beta 99.035(2)
_cell_angle_gamma 90.00
_cell_formula_units_Z 4
_cell_length_a 11.5157(2)
_cell_length_b 9.82390(10)
_cell_length_c 14.0922(2)
_cell_measurement_reflns_used 37222
_cell_measurement_temperature 298(2)
_cell_measurement_theta_max 26.37
_cell_measurement_theta_min 4.08
_cell_volume 1574.46(4)
_computing_cell_refinement
;
CrysAlis PRO (Oxford Diffraction, 2009)
;
_computing_data_collection
;
CrysAlis PRO (Oxford Diffraction, 2009)
;
_computing_data_reduction
;
CrysAlis PRO (Oxford Diffraction, 2009)
;
_computing_molecular_graphics 'DIAMOND (Brandenburg, 2001)'
_computing_publication_material
;
SHELXL97 (Sheldrick, 2008), PLATON (Spek, 2009) and WinGX
(Farrugia, 1999)
;
_computing_structure_refinement 'SHELXL97 (Sheldrick, 2008)'
_computing_structure_solution 'SHELXS97 (Sheldrick, 2008)'
_diffrn_ambient_temperature 298(2)
_diffrn_detector_area_resol_mean 10.4340
_diffrn_measured_fraction_theta_full 0.995
_diffrn_measured_fraction_theta_max 0.995
_diffrn_measurement_device_type 'Oxford Diffraction Gemini R CCD'
_diffrn_measurement_method
;
Rotation method data acquisition using \w and \f
;
_diffrn_radiation_monochromator graphite
_diffrn_radiation_source 'fine-focus sealed tube'
_diffrn_radiation_type MoK\a
_diffrn_radiation_wavelength 0.71073
_diffrn_reflns_av_R_equivalents 0.0276
_diffrn_reflns_av_sigmaI/netI 0.0142
_diffrn_reflns_limit_h_max 14
_diffrn_reflns_limit_h_min -14
_diffrn_reflns_limit_k_max 12
_diffrn_reflns_limit_k_min -12
_diffrn_reflns_limit_l_max 17
_diffrn_reflns_limit_l_min -17
_diffrn_reflns_number 37222
_diffrn_reflns_theta_full 26.37
_diffrn_reflns_theta_max 26.37
_diffrn_reflns_theta_min 4.08
_diffrn_standards_decay_% 0
_diffrn_standards_number 0
_exptl_absorpt_coefficient_mu 0.090
_exptl_absorpt_correction_T_max 0.984
_exptl_absorpt_correction_T_min 0.952
_exptl_absorpt_correction_type multi-scan
_exptl_absorpt_process_details
;
(CrysAlis PRO; Oxford Diffraction, 2009)
;
_exptl_crystal_colour colourless
_exptl_crystal_density_diffrn 1.195
_exptl_crystal_density_method 'not measured'
_exptl_crystal_description prism
_exptl_crystal_F_000 608
_exptl_crystal_size_max 0.40
_exptl_crystal_size_mid 0.30
_exptl_crystal_size_min 0.20
_refine_diff_density_max 0.113
_refine_diff_density_min -0.142
_refine_ls_extinction_method none
_refine_ls_goodness_of_fit_ref 1.032
_refine_ls_hydrogen_treatment constr
_refine_ls_matrix_type full
_refine_ls_number_parameters 361
_refine_ls_number_reflns 3404
_refine_ls_number_restraints 1
_refine_ls_restrained_S_all 1.032
_refine_ls_R_factor_all 0.0521
_refine_ls_R_factor_gt 0.0371
_refine_ls_shift/su_max 0.000
_refine_ls_shift/su_mean 0.000
_refine_ls_structure_factor_coef Fsqd
_refine_ls_weighting_details 'calc w=1/[\s^2^(Fo^2^)+(0.0702P)^2^] where P=(Fo^2^+2Fc^2^)/3'
_refine_ls_weighting_scheme calc
_refine_ls_wR_factor_gt 0.0985
_refine_ls_wR_factor_ref 0.1037
_reflns_number_gt 2508
_reflns_number_total 3404
_reflns_threshold_expression I>2sigma(I)
_cod_data_source_file bq2336.cif
_cod_data_source_block I
_cod_original_sg_symbol_H-M 'P 21'
_cod_database_code 2233725
_cod_database_fobs_code 2233725

loop_
_symmetry_equiv_pos_as_xyz
'x, y, z'
'-x, y+1/2, -z'

loop_
_atom_site_type_symbol
_atom_site_label
_atom_site_fract_x
_atom_site_fract_y
_atom_site_fract_z
_atom_site_U_iso_or_equiv
_atom_site_adp_type
_atom_site_calc_flag
_atom_site_refinement_flags
_atom_site_occupancy
_atom_site_symmetry_multiplicity
C C2 0.8545(2) -0.0286(3) 0.56842(19) 0.0737(7) Uani d . 1 1
C C3 0.7241(3) -0.0115(3) 0.5372(3) 0.0989(9) Uani d . 1 1
H H3B 0.6979 -0.0639 0.4794 0.119 Uiso calc R 1 1
H H3A 0.6813 -0.0420 0.5873 0.119 Uiso calc R 1 1
C C4 0.7043(3) 0.1376(3) 0.5183(3) 0.0889(8) Uani d . 1 1
H H4B 0.6572 0.1759 0.5630 0.107 Uiso calc R 1 1
H H4A 0.6637 0.1521 0.4534 0.107 Uiso calc R 1 1
C C5 0.8254(2) 0.2041(2) 0.53147(16) 0.0638(6) Uani d . 1 1
H H5A 0.8418 0.2376 0.4694 0.077 Uiso calc R 1 1
C C6 0.84460(18) 0.3181(2) 0.60532(14) 0.0556(5) Uani d . 1 1
H H6A 0.8144 0.2913 0.6638 0.067 Uiso calc R 1 1
C C7 0.97364(18) 0.3545(2) 0.62885(14) 0.0575(5) Uani d . 1 1
H H7A 0.9995 0.3922 0.5712 0.069 Uiso calc R 1 1
C C8 1.05094(19) 0.2324(3) 0.66341(15) 0.0631(5) Uani d . 1 1
H H8A 1.1331 0.2614 0.6681 0.076 Uiso calc R 1 1
C C9 1.0288(2) 0.1237(3) 0.58517(16) 0.0683(6) Uani d . 1 1
H H9B 1.0561 0.1560 0.5275 0.082 Uiso calc R 1 1
H H9A 1.0722 0.0417 0.6065 0.082 Uiso calc R 1 1
C C10 0.6967(2) 0.4880(3) 0.60542(19) 0.0747(7) Uani d . 1 1
C C11 0.6557(3) 0.6217(4) 0.5632(3) 0.1127(11) Uani d . 1 1
H H11C 0.5929 0.6551 0.5942 0.169 Uiso calc PR 0.50 1
H H11B 0.6281 0.6109 0.4957 0.169 Uiso calc PR 0.50 1
H H11A 0.7197 0.6854 0.5724 0.169 Uiso calc PR 0.50 1
H H11F 0.7009 0.6458 0.5140 0.169 Uiso calc PR 0.50 1
H H11E 0.6657 0.6900 0.6125 0.169 Uiso calc PR 0.50 1
H H11D 0.5741 0.6155 0.5359 0.169 Uiso calc PR 0.50 1
C C12 1.0680(2) 0.5503(3) 0.70642(16) 0.0670(6) Uani d . 1 1
C C13 1.0580(3) 0.6588(3) 0.7779(2) 0.0993(9) Uani d . 1 1
H H13C 1.1180 0.7259 0.7753 0.149 Uiso calc PR 0.50 1
H H13B 1.0673 0.6198 0.8411 0.149 Uiso calc PR 0.50 1
H H13A 0.9821 0.7011 0.7635 0.149 Uiso calc PR 0.50 1
H H13F 0.9935 0.6386 0.8113 0.149 Uiso calc PR 0.50 1
H H13E 1.0443 0.7447 0.7455 0.149 Uiso calc PR 0.50 1
H H13D 1.1295 0.6634 0.8231 0.149 Uiso calc PR 0.50 1
C C14 1.0331(3) 0.1806(3) 0.76184(18) 0.0828(7) Uani d . 1 1
H H14B 1.0357 0.2573 0.8055 0.099 Uiso calc R 1 1
H H14A 0.9557 0.1399 0.7566 0.099 Uiso calc R 1 1
C C15 1.1237(3) 0.0773(4) 0.8039(3) 0.1224(13) Uani d . 1 1
H H15C 1.1077 0.0489 0.8657 0.184 Uiso calc R 1 1
H H15B 1.2006 0.1174 0.8107 0.184 Uiso calc R 1 1
H H15A 1.1204 -0.0001 0.7620 0.184 Uiso calc R 1 1
C C16 0.5132(2) 0.5197(3) 0.86454(19) 0.0705(6) Uani d . 1 1
C C17 0.4201(2) 0.5033(3) 0.7765(2) 0.0829(7) Uani d . 1 1
H H17B 0.3542 0.5636 0.7800 0.099 Uiso calc R 1 1
H H17A 0.4523 0.5238 0.7186 0.099 Uiso calc R 1 1
C C18 0.3821(3) 0.3583(3) 0.7768(3) 0.1040(10) Uani d . 1 1
H H18B 0.3932 0.3143 0.7172 0.125 Uiso calc R 1 1
H H18A 0.2996 0.3527 0.7830 0.125 Uiso calc R 1 1
C C19 0.4576(2) 0.2884(3) 0.86243(18) 0.0696(6) Uani d . 1 1
H H19A 0.4068 0.2543 0.9068 0.084 Uiso calc R 1 1
C C20 0.5353(2) 0.1748(2) 0.83702(15) 0.0602(5) Uani d . 1 1
H H20A 0.5746 0.2018 0.7831 0.072 Uiso calc R 1 1
C C21 0.6251(2) 0.1355(2) 0.92278(15) 0.0629(6) Uani d . 1 1
H H21A 0.5844 0.0979 0.9729 0.076 Uiso calc R 1 1
C C22 0.69956(19) 0.2565(3) 0.96345(15) 0.0639(6) Uani d . 1 1
H H22A 0.7486 0.2263 1.0229 0.077 Uiso calc R 1 1
C C23 0.6164(2) 0.3658(3) 0.99042(16) 0.0716(6) Uani d . 1 1
H H23B 0.5773 0.3333 1.0422 0.086 Uiso calc R 1 1
H H23A 0.6606 0.4469 1.0124 0.086 Uiso calc R 1 1
C C24 0.4582(3) 0.0020(3) 0.7247(2) 0.0877(8) Uani d . 1 1
C C25 0.3881(4) -0.1254(4) 0.7148(3) 0.1301(14) Uani d . 1 1
H H25C 0.3881 -0.1631 0.6519 0.195 Uiso calc PR 0.50 1
H H25B 0.3087 -0.1058 0.7235 0.195 Uiso calc PR 0.50 1
H H25A 0.4220 -0.1898 0.7624 0.195 Uiso calc PR 0.50 1
H H25F 0.3578 -0.1427 0.7733 0.195 Uiso calc PR 0.50 1
H H25E 0.4371 -0.1999 0.7017 0.195 Uiso calc PR 0.50 1
H H25D 0.3239 -0.1160 0.6628 0.195 Uiso calc PR 0.50 1
C C26 0.7488(2) -0.0597(3) 0.9512(3) 0.0968(9) Uani d . 1 1
C C27 0.8059(3) -0.1700(4) 0.9024(4) 0.1403(16) Uani d . 1 1
H H27C 0.8445 -0.2322 0.9497 0.210 Uiso calc PR 0.50 1
H H27B 0.8627 -0.1310 0.8673 0.210 Uiso calc PR 0.50 1
H H27A 0.7473 -0.2178 0.8590 0.210 Uiso calc PR 0.50 1
H H27F 0.7918 -0.1551 0.8343 0.210 Uiso calc PR 0.50 1
H H27E 0.7737 -0.2564 0.9167 0.210 Uiso calc PR 0.50 1
H H27D 0.8890 -0.1695 0.9250 0.210 Uiso calc PR 0.50 1
C C28 0.7819(2) 0.3082(3) 0.89634(17) 0.0788(7) Uani d . 1 1
H H28B 0.8224 0.2311 0.8737 0.095 Uiso calc R 1 1
H H28A 0.7351 0.3503 0.8408 0.095 Uiso calc R 1 1
C C29 0.8716(3) 0.4091(5) 0.9418(3) 0.1207(13) Uani d . 1 1
H H29C 0.9133 0.4456 0.8937 0.181 Uiso calc R 1 1
H H29B 0.9260 0.3645 0.9906 0.181 Uiso calc R 1 1
H H29A 0.8328 0.4815 0.9701 0.181 Uiso calc R 1 1
N N1 0.90503(17) 0.09344(19) 0.56432(13) 0.0636(5) Uani d . 1 1
N N2 0.53009(18) 0.3980(2) 0.90770(15) 0.0708(5) Uani d . 1 1
O O1 0.9073(2) -0.1337(2) 0.59263(17) 0.1011(6) Uani d . 1 1
O O2 0.78379(13) 0.43758(17) 0.56408(11) 0.0666(4) Uani d . 1 1
O O3 0.6567(2) 0.4302(3) 0.66728(17) 0.1181(8) Uani d . 1 1
O O4 0.98020(13) 0.46046(18) 0.70120(10) 0.0679(4) Uani d . 1 1
O O5 1.14461(16) 0.5425(2) 0.65819(12) 0.0856(5) Uani d . 1 1
O O6 0.56358(19) 0.6243(2) 0.89226(16) 0.0923(6) Uani d . 1 1
O O7 0.46121(14) 0.05762(17) 0.81120(11) 0.0695(4) Uani d . 1 1
O O8 0.5052(3) 0.0493(4) 0.66446(17) 0.1501(12) Uani d . 1 1
O O9 0.69467(16) 0.0294(2) 0.88760(13) 0.0826(5) Uani d . 1 1
O O10 0.7497(2) -0.0500(3) 1.0360(2) 0.1259(9) Uani d . 1 1

loop_
_atom_site_aniso_label
_atom_site_aniso_U_11
_atom_site_aniso_U_22
_atom_site_aniso_U_33
_atom_site_aniso_U_12
_atom_site_aniso_U_13
_atom_site_aniso_U_23
C2 0.0872(17) 0.0531(15) 0.0852(15) 0.0041(14) 0.0269(13) 0.0059(12)
C3 0.0889(19) 0.0666(18) 0.144(3) -0.0067(16) 0.0265(18) 0.0090(17)
C4 0.0780(17) 0.0680(18) 0.113(2) -0.0098(15) -0.0081(14) 0.0068(16)
C5 0.0670(13) 0.0564(13) 0.0662(12) -0.0004(11) 0.0044(10) 0.0068(11)
C6 0.0581(12) 0.0506(11) 0.0591(11) 0.0051(10) 0.0124(9) 0.0090(10)
C7 0.0615(12) 0.0580(13) 0.0554(11) -0.0024(11) 0.0163(9) -0.0059(10)
C8 0.0573(12) 0.0677(14) 0.0644(12) 0.0057(12) 0.0103(9) -0.0040(11)
C9 0.0692(14) 0.0652(14) 0.0716(13) 0.0101(12) 0.0145(10) -0.0050(11)
C10 0.0681(14) 0.0686(16) 0.0875(16) 0.0122(13) 0.0127(13) -0.0018(13)
C11 0.104(2) 0.073(2) 0.161(3) 0.0268(19) 0.022(2) 0.007(2)
C12 0.0729(14) 0.0590(14) 0.0651(12) -0.0023(13) -0.0017(11) 0.0075(11)
C13 0.115(2) 0.0734(19) 0.106(2) -0.0096(17) 0.0070(17) -0.0213(16)
C14 0.0967(18) 0.0839(18) 0.0657(14) 0.0198(15) 0.0066(13) 0.0070(13)
C15 0.118(3) 0.116(3) 0.124(2) 0.016(2) -0.0097(19) 0.041(2)
C16 0.0691(14) 0.0539(15) 0.0925(16) 0.0012(12) 0.0249(12) -0.0094(13)
C17 0.0702(15) 0.0698(17) 0.1057(18) 0.0084(13) 0.0048(13) 0.0078(14)
C18 0.101(2) 0.0642(17) 0.129(2) 0.0087(16) -0.0360(18) -0.0061(17)
C19 0.0644(13) 0.0557(14) 0.0862(15) -0.0003(11) 0.0039(11) -0.0064(12)
C20 0.0673(13) 0.0538(13) 0.0607(11) -0.0043(11) 0.0134(10) 0.0006(10)
C21 0.0661(13) 0.0633(14) 0.0612(12) 0.0090(12) 0.0156(10) 0.0058(11)
C22 0.0646(12) 0.0730(16) 0.0538(11) 0.0046(12) 0.0084(9) -0.0008(11)
C23 0.0730(14) 0.0779(16) 0.0642(13) -0.0014(13) 0.0121(11) -0.0122(12)
C24 0.105(2) 0.0780(19) 0.0827(17) -0.0088(16) 0.0217(15) -0.0191(14)
C25 0.171(4) 0.081(2) 0.136(3) -0.035(2) 0.017(3) -0.043(2)
C26 0.0648(16) 0.0689(19) 0.154(3) 0.0076(15) 0.0091(18) 0.018(2)
C27 0.090(2) 0.078(2) 0.250(5) 0.0224(19) 0.018(3) -0.022(3)
C28 0.0731(15) 0.0922(19) 0.0735(14) -0.0126(15) 0.0187(11) -0.0117(14)
C29 0.104(2) 0.137(3) 0.126(2) -0.038(2) 0.0343(19) -0.032(3)
N1 0.0686(11) 0.0508(11) 0.0703(10) 0.0038(9) 0.0073(9) 0.0014(8)
N2 0.0679(12) 0.0571(12) 0.0838(13) 0.0019(10) 0.0007(10) -0.0106(10)
O1 0.1129(15) 0.0586(11) 0.1369(17) 0.0145(12) 0.0351(13) 0.0165(12)
O2 0.0688(9) 0.0574(9) 0.0749(9) 0.0083(8) 0.0157(7) 0.0120(8)
O3 0.1130(15) 0.124(2) 0.1310(17) 0.0431(15) 0.0634(14) 0.0319(16)
O4 0.0733(9) 0.0625(10) 0.0704(8) -0.0020(9) 0.0185(7) -0.0114(8)
O5 0.0793(10) 0.0915(13) 0.0853(10) -0.0186(10) 0.0109(9) 0.0003(10)
O6 0.0981(13) 0.0630(12) 0.1168(14) -0.0122(11) 0.0203(11) -0.0161(11)
O7 0.0800(10) 0.0554(9) 0.0749(9) -0.0086(8) 0.0177(7) -0.0080(8)
O8 0.203(3) 0.169(3) 0.0902(13) -0.078(3) 0.0596(16) -0.0421(18)
O9 0.0816(11) 0.0694(11) 0.0993(11) 0.0176(10) 0.0223(9) -0.0020(10)
O10 0.1194(18) 0.112(2) 0.1410(19) 0.0225(16) 0.0056(15) 0.0507(19)

loop_
_atom_type_symbol
_atom_type_description
_atom_type_scat_dispersion_real
_atom_type_scat_dispersion_imag
_atom_type_scat_source
C C 0.0033 0.0000 'International Tables Vol C Tables 4.2.6.8 and 6.1.1.4'
H H 0.0000 0.0000 'International Tables Vol C Tables 4.2.6.8 and 6.1.1.4'
N N 0.0061 0.0000 'International Tables Vol C Tables 4.2.6.8 and 6.1.1.4'
O O 0.0106 0.0000 'International Tables Vol C Tables 4.2.6.8 and 6.1.1.4'

loop_
_geom_angle_atom_site_label_1
_geom_angle_atom_site_label_2
_geom_angle_atom_site_label_3
_geom_angle
O1 C2 N1 124.7(2)
O1 C2 C3 127.3(2)
N1 C2 C3 108.0(2)
C4 C3 C2 106.1(2)
C4 C3 H3B 110.5
C2 C3 H3B 110.5
C4 C3 H3A 110.5
C2 C3 H3A 110.5
H3B C3 H3A 108.7
C3 C4 C5 106.7(2)
C3 C4 H4B 110.4
C5 C4 H4B 110.4
C3 C4 H4A 110.4
C5 C4 H4A 110.4
H4B C4 H4A 108.6
N1 C5 C6 108.47(17)
N1 C5 C4 103.7(2)
C6 C5 C4 115.5(2)
N1 C5 H5A 109.6
C6 C5 H5A 109.6
C4 C5 H5A 109.6
O2 C6 C7 107.10(17)
O2 C6 C5 108.32(15)
C7 C6 C5 110.86(17)
O2 C6 H6A 110.2
C7 C6 H6A 110.2
C5 C6 H6A 110.2
O4 C7 C6 105.33(16)
O4 C7 C8 112.09(16)
C6 C7 C8 112.78(18)
O4 C7 H7A 108.8
C6 C7 H7A 108.8
C8 C7 H7A 108.8
C14 C8 C7 113.47(19)
C14 C8 C9 113.1(2)
C7 C8 C9 107.24(16)
C14 C8 H8A 107.6
C7 C8 H8A 107.6
C9 C8 H8A 107.6
N1 C9 C8 109.81(18)
N1 C9 H9B 109.7
C8 C9 H9B 109.7
N1 C9 H9A 109.7
C8 C9 H9A 109.7
H9B C9 H9A 108.2
O3 C10 O2 123.1(2)
O3 C10 C11 125.4(3)
O2 C10 C11 111.5(3)
C10 C11 H11C 109.5
C10 C11 H11B 109.5
H11C C11 H11B 109.5
C10 C11 H11A 109.5
H11C C11 H11A 109.5
H11B C11 H11A 109.5
C10 C11 H11F 109.5
H11C C11 H11F 141.1
H11B C11 H11F 56.3
H11A C11 H11F 56.3
C10 C11 H11E 109.5
H11C C11 H11E 56.3
H11B C11 H11E 141.1
H11A C11 H11E 56.3
H11F C11 H11E 109.5
C10 C11 H11D 109.5
H11C C11 H11D 56.3
H11B C11 H11D 56.3
H11A C11 H11D 141.1
H11F C11 H11D 109.5
H11E C11 H11D 109.5
O5 C12 O4 123.0(2)
O5 C12 C13 125.1(3)
O4 C12 C13 111.9(2)
C12 C13 H13C 109.5
C12 C13 H13B 109.5
H13C C13 H13B 109.5
C12 C13 H13A 109.5
H13C C13 H13A 109.5
H13B C13 H13A 109.5
C12 C13 H13F 109.5
H13C C13 H13F 141.1
H13B C13 H13F 56.3
H13A C13 H13F 56.3
C12 C13 H13E 109.5
H13C C13 H13E 56.3
H13B C13 H13E 141.1
H13A C13 H13E 56.3
H13F C13 H13E 109.5
C12 C13 H13D 109.5
H13C C13 H13D 56.3
H13B C13 H13D 56.3
H13A C13 H13D 141.1
H13F C13 H13D 109.5
H13E C13 H13D 109.5
C15 C14 C8 113.6(3)
C15 C14 H14B 108.9
C8 C14 H14B 108.9
C15 C14 H14A 108.9
C8 C14 H14A 108.9
H14B C14 H14A 107.7
C14 C15 H15C 109.5
C14 C15 H15B 109.5
H15C C15 H15B 109.5
C14 C15 H15A 109.5
H15C C15 H15A 109.5
H15B C15 H15A 109.5
O6 C16 N2 125.5(3)
O6 C16 C17 126.5(3)
N2 C16 C17 108.0(2)
C18 C17 C16 105.7(2)
C18 C17 H17B 110.6
C16 C17 H17B 110.6
C18 C17 H17A 110.6
C16 C17 H17A 110.6
H17B C17 H17A 108.7
C17 C18 C19 107.4(2)
C17 C18 H18B 110.2
C19 C18 H18B 110.2
C17 C18 H18A 110.2
C19 C18 H18A 110.2
H18B C18 H18A 108.5
N2 C19 C20 109.42(18)
N2 C19 C18 103.3(2)
C20 C19 C18 115.3(2)
N2 C19 H19A 109.5
C20 C19 H19A 109.5
C18 C19 H19A 109.5
O7 C20 C19 107.49(17)
O7 C20 C21 107.50(18)
C19 C20 C21 110.83(18)
O7 C20 H20A 110.3
C19 C20 H20A 110.3
C21 C20 H20A 110.3
O9 C21 C20 104.81(18)
O9 C21 C22 112.40(17)
C20 C21 C22 112.06(19)
O9 C21 H21A 109.1
C20 C21 H21A 109.1
C22 C21 H21A 109.1
C21 C22 C23 107.71(18)
C21 C22 C28 113.21(18)
C23 C22 C28 113.2(2)
C21 C22 H22A 107.5
C23 C22 H22A 107.5
C28 C22 H22A 107.5
N2 C23 C22 109.41(18)
N2 C23 H23B 109.8
C22 C23 H23B 109.8
N2 C23 H23A 109.8
C22 C23 H23A 109.8
H23B C23 H23A 108.2
O8 C24 O7 123.5(3)
O8 C24 C25 124.9(3)
O7 C24 C25 111.6(3)
C24 C25 H25C 109.5
C24 C25 H25B 109.5
H25C C25 H25B 109.5
C24 C25 H25A 109.5
H25C C25 H25A 109.5
H25B C25 H25A 109.5
C24 C25 H25F 109.5
H25C C25 H25F 141.1
H25B C25 H25F 56.3
H25A C25 H25F 56.3
C24 C25 H25E 109.5
H25C C25 H25E 56.3
H25B C25 H25E 141.1
H25A C25 H25E 56.3
H25F C25 H25E 109.5
C24 C25 H25D 109.5
H25C C25 H25D 56.3
H25B C25 H25D 56.3
H25A C25 H25D 141.1
H25F C25 H25D 109.5
H25E C25 H25D 109.5
O10 C26 O9 123.2(3)
O10 C26 C27 125.6(4)
O9 C26 C27 111.1(4)
C26 C27 H27C 109.5
C26 C27 H27B 109.5
H27C C27 H27B 109.5
C26 C27 H27A 109.5
H27C C27 H27A 109.5
H27B C27 H27A 109.5
C26 C27 H27F 109.5
H27C C27 H27F 141.1
H27B C27 H27F 56.3
H27A C27 H27F 56.3
C26 C27 H27E 109.5
H27C C27 H27E 56.3
H27B C27 H27E 141.1
H27A C27 H27E 56.3
H27F C27 H27E 109.5
C26 C27 H27D 109.5
H27C C27 H27D 56.3
H27B C27 H27D 56.3
H27A C27 H27D 141.1
H27F C27 H27D 109.5
H27E C27 H27D 109.5
C29 C28 C22 114.1(2)
C29 C28 H28B 108.7
C22 C28 H28B 108.7
C29 C28 H28A 108.7
C22 C28 H28A 108.7
H28B C28 H28A 107.6
C28 C29 H29C 109.5
C28 C29 H29B 109.5
H29C C29 H29B 109.5
C28 C29 H29A 109.5
H29C C29 H29A 109.5
H29B C29 H29A 109.5
C2 N1 C9 126.8(2)
C2 N1 C5 115.3(2)
C9 N1 C5 117.79(19)
C16 N2 C23 126.4(2)
C16 N2 C19 115.5(2)
C23 N2 C19 118.0(2)
C10 O2 C6 118.56(18)
C12 O4 C7 117.92(17)
C24 O7 C20 119.2(2)
C26 O9 C21 117.9(2)

loop_
_geom_bond_atom_site_label_1
_geom_bond_atom_site_label_2
_geom_bond_distance
C2 O1 1.220(3)
C2 N1 1.338(3)
C2 C3 1.506(4)
C3 C4 1.500(5)
C3 H3B 0.9700
C3 H3A 0.9700
C4 C5 1.525(4)
C4 H4B 0.9700
C4 H4A 0.9700
C5 N1 1.451(3)
C5 C6 1.521(3)
C5 H5A 0.9800
C6 O2 1.441(3)
C6 C7 1.514(3)
C6 H6A 0.9800
C7 O4 1.450(3)
C7 C8 1.527(3)
C7 H7A 0.9800
C8 C14 1.521(4)
C8 C9 1.528(3)
C8 H8A 0.9800
C9 N1 1.441(3)
C9 H9B 0.9700
C9 H9A 0.9700
C10 O3 1.192(3)
C10 O2 1.332(3)
C10 C11 1.488(4)
C11 H11C 0.9600
C11 H11B 0.9600
C11 H11A 0.9600
C11 H11F 0.9600
C11 H11E 0.9600
C11 H11D 0.9600
C12 O5 1.197(3)
C12 O4 1.336(3)
C12 C13 1.483(4)
C13 H13C 0.9600
C13 H13B 0.9600
C13 H13A 0.9600
C13 H13F 0.9600
C13 H13E 0.9600
C13 H13D 0.9600
C14 C15 1.508(5)
C14 H14B 0.9700
C14 H14A 0.9700
C15 H15C 0.9600
C15 H15B 0.9600
C15 H15A 0.9600
C16 O6 1.214(3)
C16 N2 1.342(4)
C16 C17 1.515(4)
C17 C18 1.490(4)
C17 H17B 0.9700
C17 H17A 0.9700
C18 C19 1.534(4)
C18 H18B 0.9700
C18 H18A 0.9700
C19 N2 1.448(3)
C19 C20 1.509(3)
C19 H19A 0.9800
C20 O7 1.445(3)
C20 C21 1.512(3)
C20 H20A 0.9800
C21 O9 1.449(3)
C21 C22 1.524(3)
C21 H21A 0.9800
C22 C23 1.527(3)
C22 C28 1.527(3)
C22 H22A 0.9800
C23 N2 1.443(3)
C23 H23B 0.9700
C23 H23A 0.9700
C24 O8 1.172(4)
C24 O7 1.331(3)
C24 C25 1.484(5)
C25 H25C 0.9600
C25 H25B 0.9600
C25 H25A 0.9600
C25 H25F 0.9600
C25 H25E 0.9600
C25 H25D 0.9600
C26 O10 1.198(4)
C26 O9 1.335(4)
C26 C27 1.490(5)
C27 H27C 0.9600
C27 H27B 0.9600
C27 H27A 0.9600
C27 H27F 0.9600
C27 H27E 0.9600
C27 H27D 0.9600
C28 C29 1.500(5)
C28 H28B 0.9700
C28 H28A 0.9700
C29 H29C 0.9600
C29 H29B 0.9600
C29 H29A 0.9600

loop_
_geom_torsion_atom_site_label_1
_geom_torsion_atom_site_label_2
_geom_torsion_atom_site_label_3
_geom_torsion_atom_site_label_4
_geom_torsion
O1 C2 C3 C4 178.3(3)
N1 C2 C3 C4 -2.4(4)
C2 C3 C4 C5 4.3(4)
C3 C4 C5 N1 -4.5(3)
C3 C4 C5 C6 -123.1(3)
N1 C5 C6 O2 168.45(16)
C4 C5 C6 O2 -75.6(2)
N1 C5 C6 C7 51.2(2)
C4 C5 C6 C7 167.1(2)
O2 C6 C7 O4 63.58(19)
C5 C6 C7 O4 -178.43(16)
O2 C6 C7 C8 -173.87(15)
C5 C6 C7 C8 -55.9(2)
O4 C7 C8 C14 49.6(3)
C6 C7 C8 C14 -69.1(3)
O4 C7 C8 C9 175.27(17)
C6 C7 C8 C9 56.6(2)
C14 C8 C9 N1 70.6(3)
C7 C8 C9 N1 -55.3(2)
C7 C8 C14 C15 -169.6(3)
C9 C8 C14 C15 67.9(3)
O6 C16 C17 C18 -177.2(3)
N2 C16 C17 C18 2.3(3)
C16 C17 C18 C19 -2.7(4)
C17 C18 C19 N2 2.2(3)
C17 C18 C19 C20 -117.2(3)
N2 C19 C20 O7 168.15(17)
C18 C19 C20 O7 -75.9(3)
N2 C19 C20 C21 50.9(3)
C18 C19 C20 C21 166.8(2)
O7 C20 C21 O9 64.3(2)
C19 C20 C21 O9 -178.50(19)
O7 C20 C21 C22 -173.53(16)
C19 C20 C21 C22 -56.3(2)
O9 C21 C22 C23 175.42(17)
C20 C21 C22 C23 57.7(2)
O9 C21 C22 C28 49.4(3)
C20 C21 C22 C28 -68.3(3)
C21 C22 C23 N2 -55.4(3)
C28 C22 C23 N2 70.5(3)
C21 C22 C28 C29 -169.1(3)
C23 C22 C28 C29 67.9(3)
O1 C2 N1 C9 1.4(4)
C3 C2 N1 C9 -178.0(2)
O1 C2 N1 C5 178.7(2)
C3 C2 N1 C5 -0.7(3)
C8 C9 N1 C2 -123.6(3)
C8 C9 N1 C5 59.2(3)
C6 C5 N1 C2 126.7(2)
C4 C5 N1 C2 3.3(3)
C6 C5 N1 C9 -55.8(2)
C4 C5 N1 C9 -179.1(2)
O6 C16 N2 C23 -4.8(4)
C17 C16 N2 C23 175.7(2)
O6 C16 N2 C19 178.6(2)
C17 C16 N2 C19 -0.9(3)
C22 C23 N2 C16 -119.1(3)
C22 C23 N2 C19 57.5(3)
C20 C19 N2 C16 122.6(2)
C18 C19 N2 C16 -0.8(3)
C20 C19 N2 C23 -54.4(3)
C18 C19 N2 C23 -177.7(2)
O3 C10 O2 C6 -9.7(4)
C11 C10 O2 C6 171.5(2)
C7 C6 O2 C10 -122.9(2)
C5 C6 O2 C10 117.4(2)
O5 C12 O4 C7 -4.5(3)
C13 C12 O4 C7 175.3(2)
C6 C7 O4 C12 -152.11(19)
C8 C7 O4 C12 84.9(2)
O8 C24 O7 C20 -6.5(5)
C25 C24 O7 C20 173.8(3)
C19 C20 O7 C24 122.2(2)
C21 C20 O7 C24 -118.5(2)
O10 C26 O9 C21 -5.7(4)
C27 C26 O9 C21 174.1(2)
C20 C21 O9 C26 -154.8(2)
C22 C21 O9 C26 83.3(3)
